data_7042396
loop_
_publ_author_name
'Fogeron, Thibault'
'Retailleau, Pascal'
'Chamoreau, Lise-Marie'
'Fontecave, Marc'
'Li, Yun'

_publ_section_title
;
 The unusual ring scission of a quinoxaline-pyran-fused dithiolene system
 related to molybdopterin.
;
_journal_issue 13
_journal_name_full 'Dalton transactions (Cambridge, England : 2003)'
_journal_page_first 4161
_journal_page_last 4164
_journal_paper_doi 10.1039/c7dt00377c
_journal_volume 46
_journal_year 2017
_chemical_formula_moiety 'C42 H50 Co2 N4 O2 S4, 1.5 (C5 H12)'
_chemical_formula_sum 'C43.67 H54 Co2 N4 O2 S4'
_chemical_formula_weight 913.01
_space_group_crystal_system trigonal
_space_group_IT_number 148
_space_group_name_Hall '-R 3'
_space_group_name_H-M_alt 'R -3 :H'
_symmetry_space_group_name_Hall '-R 3'
_symmetry_space_group_name_H-M 'R -3 :H'
_atom_sites_solution_hydrogens geom
_atom_sites_solution_primary dual
_atom_sites_solution_secondary difmap
_audit_creation_method SHELXL-2014/7
_audit_update_record
;
2016-12-15 deposited with the CCDC.
2017-03-02 downloaded from the CCDC.
;
_cell_angle_alpha 90
_cell_angle_beta 90
_cell_angle_gamma 120
_cell_formula_units_Z 9
_cell_length_a 32.4643(17)
_cell_length_b 32.4643(17)
_cell_length_c 10.4380(5)
_cell_measurement_reflns_used 5920
_cell_measurement_temperature 200(2)
_cell_measurement_theta_max 29.8
_cell_measurement_theta_min 2.43
_cell_volume 9527.1(8)
_computing_cell_refinement 'Bruke SAINT'
_computing_data_collection 'Bruker APEX2'
_computing_data_reduction 'Bruke SAINT'
_computing_molecular_graphics 'DIAMOND (Brandenburg, 2006)'
_computing_publication_material 'WinGX publication routines (Farrugia, 2012)'
_computing_structure_refinement 'SHELXL-2014/7 (Sheldrick, 2014)'
_computing_structure_solution 'SHELXT-2014 (Sheldrick, 2014)'
_diffrn_ambient_temperature 200(2)
_diffrn_measured_fraction_theta_full 0.998
_diffrn_measured_fraction_theta_max 0.999
_diffrn_measurement_device_type 'Bruker APEX-II CCD'
_diffrn_measurement_method '\f and \w scans'
_diffrn_radiation_type MoK\a
_diffrn_radiation_wavelength 0.71073
_diffrn_reflns_av_R_equivalents 0.0353
_diffrn_reflns_av_unetI/netI 0.0375
_diffrn_reflns_Laue_measured_fraction_full 0.998
_diffrn_reflns_Laue_measured_fraction_max 0.999
_diffrn_reflns_limit_h_max 45
_diffrn_reflns_limit_h_min -36
_diffrn_reflns_limit_k_max 34
_diffrn_reflns_limit_k_min -45
_diffrn_reflns_limit_l_max 11
_diffrn_reflns_limit_l_min -14
_diffrn_reflns_number 23401
_diffrn_reflns_point_group_measured_fraction_full 0.998
_diffrn_reflns_point_group_measured_fraction_max 0.999
_diffrn_reflns_theta_full 25.242
_diffrn_reflns_theta_max 29.984
_diffrn_reflns_theta_min 2.430
_diffrn_source 'fine-focus sealed tube'
_exptl_absorpt_coefficient_mu 1.023
_exptl_absorpt_correction_T_max 0.746
_exptl_absorpt_correction_T_min 0.691
_exptl_absorpt_correction_type multi-scan
_exptl_absorpt_process_details
;
SADABS, Bruker AXS Inc., Madison, 
Wisconsin, USA. or Sheldrick, G. M. (1996)
;
_exptl_crystal_colour dark
_exptl_crystal_density_diffrn 1.432
_exptl_crystal_density_method 'not measured'
_exptl_crystal_description needle
_exptl_crystal_F_000 4302
_exptl_crystal_size_max 0.17
_exptl_crystal_size_mid 0.09
_exptl_crystal_size_min 0.08
_refine_diff_density_max 0.453
_refine_diff_density_min -0.256
_refine_diff_density_rms 0.067
_refine_ls_extinction_method none
_refine_ls_goodness_of_fit_ref 0.980
_refine_ls_hydrogen_treatment constr
_refine_ls_matrix_type full
_refine_ls_number_parameters 248
_refine_ls_number_reflns 6170
_refine_ls_number_restraints 0
_refine_ls_restrained_S_all 0.980
_refine_ls_R_factor_all 0.0585
_refine_ls_R_factor_gt 0.0357
_refine_ls_shift/su_max 0.003
_refine_ls_shift/su_mean 0.000
_refine_ls_structure_factor_coef Fsqd
_refine_ls_weighting_details 'w=1/[\s^2^(Fo^2^)+(0.0570P)^2^+3.7884P] where P=(Fo^2^+2Fc^2^)/3'
_refine_ls_weighting_scheme calc
_refine_ls_wR_factor_gt 0.0909
_refine_ls_wR_factor_ref 0.1020
_reflns_Friedel_coverage 0.000
_reflns_number_gt 4543
_reflns_number_total 6170
_reflns_threshold_expression 'I > 2\s(I)'
_cod_data_source_file c7dt00377c2.cif
_cod_data_source_block shelx
_cod_depositor_comments 'Adding full bibliography for 7042394--7042397.cif.'
_cod_original_cell_volume 9527.1(11)
_cod_database_code 7042396
_shelx_shelxl_version_number 2014/7
_shelx_space_group_comment
;
The symmetry employed for this shelxl refinement is uniquely defined
by the following loop, which should always be used as a source of
symmetry information in preference to the above space-group names.
They are only intended as comments.
;

loop_
_space_group_symop_operation_xyz
'x, y, z'
'-y, x-y, z'
'-x+y, -x, z'
'x+2/3, y+1/3, z+1/3'
'-y+2/3, x-y+1/3, z+1/3'
'-x+y+2/3, -x+1/3, z+1/3'
'x+1/3, y+2/3, z+2/3'
'-y+1/3, x-y+2/3, z+2/3'
'-x+y+1/3, -x+2/3, z+2/3'
'-x, -y, -z'
'y, -x+y, -z'
'x-y, x, -z'
'-x+2/3, -y+1/3, -z+1/3'
'y+2/3, -x+y+1/3, -z+1/3'
'x-y+2/3, x+1/3, -z+1/3'
'-x+1/3, -y+2/3, -z+2/3'
'y+1/3, -x+y+2/3, -z+2/3'
'x-y+1/3, x+2/3, -z+2/3'

loop_
_atom_site_label
_atom_site_type_symbol
_atom_site_fract_x
_atom_site_fract_y
_atom_site_fract_z
_atom_site_U_iso_or_equiv
_atom_site_adp_type
_atom_site_occupancy
_atom_site_site_symmetry_order
_atom_site_calc_flag
_atom_site_refinement_flags_posn
_atom_site_refinement_flags_adp
Co1 Co 0.11289(2) 0.31701(2) 0.27601(2) 0.02613(8) Uani 1 1 d . .
S1 S 0.15406(2) 0.34996(2) 0.45454(4) 0.02461(10) Uani 1 1 d . .
S2 S 0.14197(2) 0.38918(2) 0.18694(4) 0.03263(12) Uani 1 1 d . .
O1 O 0.06295(5) 0.34208(5) 0.62705(14) 0.0407(4) Uani 1 1 d . .
N1 N 0.12441(6) 0.40787(6) 0.71880(14) 0.0309(4) Uani 1 1 d . .
N2 N 0.12008(6) 0.45476(6) 0.50549(14) 0.0311(4) Uani 1 1 d . .
C1 C 0.16157(6) 0.41010(6) 0.44329(16) 0.0249(4) Uani 1 1 d . .
H1 H 0.1877 0.4315 0.5030 0.030 Uiso 1 1 calc R U
C2 C 0.17544(7) 0.42974(7) 0.30976(16) 0.0269(4) Uani 1 1 d . .
C3 C 0.20911(7) 0.47452(7) 0.28130(19) 0.0338(4) Uani 1 1 d . .
C4 C 0.23975(8) 0.51208(8) 0.3768(2) 0.0432(5) Uani 1 1 d . .
H4A H 0.2318 0.4988 0.4635 0.065 Uiso 1 1 calc R U
H4B H 0.2342 0.5390 0.3699 0.065 Uiso 1 1 calc R U
H4C H 0.2733 0.5229 0.3592 0.065 Uiso 1 1 calc R U
C5 C 0.21944(10) 0.49186(9) 0.1437(2) 0.0540(7) Uani 1 1 d . .
H5A H 0.2141 0.4655 0.0874 0.081 Uiso 1 1 calc R U
H5B H 0.2526 0.5174 0.1364 0.081 Uiso 1 1 calc R U
H5C H 0.1983 0.5039 0.1185 0.081 Uiso 1 1 calc R U
C6 C 0.11459(7) 0.40784(7) 0.48853(17) 0.0274(4) Uani 1 1 d . .
H6 H 0.0895 0.3903 0.4225 0.033 Uiso 1 1 calc R U
C7 C 0.09725(7) 0.38183(7) 0.61645(17) 0.0301(4) Uani 1 1 d . .
C8 C 0.15590(7) 0.45741(7) 0.70759(17) 0.0291(4) Uani 1 1 d . .
C9 C 0.18849(8) 0.48256(8) 0.8038(2) 0.0392(5) Uani 1 1 d . .
H9 H 0.1925 0.4658 0.8728 0.047 Uiso 1 1 calc R U
C10 C 0.21513(9) 0.53159(9) 0.8003(2) 0.0472(6) Uani 1 1 d . .
H10 H 0.2378 0.5484 0.8657 0.057 Uiso 1 1 calc R U
C11 C 0.20875(8) 0.55612(8) 0.7012(2) 0.0436(5) Uani 1 1 d . .
H11 H 0.2261 0.5899 0.7002 0.052 Uiso 1 1 calc R U
C12 C 0.17683(8) 0.53129(8) 0.6028(2) 0.0371(5) Uani 1 1 d . .
H12 H 0.1727 0.5484 0.5350 0.045 Uiso 1 1 calc R U
C13 C 0.15096(7) 0.48174(7) 0.60255(17) 0.0292(4) Uani 1 1 d . .
C14 C 0.11576(9) 0.38492(9) 0.84403(18) 0.0414(5) Uani 1 1 d . .
H14A H 0.0846 0.3558 0.8438 0.062 Uiso 1 1 calc R U
H14B H 0.1162 0.4066 0.9101 0.062 Uiso 1 1 calc R U
H14C H 0.1406 0.3770 0.8622 0.062 Uiso 1 1 calc R U
C15 C 0.10952(8) 0.47701(8) 0.3977(2) 0.0401(5) Uani 1 1 d . .
H15A H 0.0953 0.4537 0.3271 0.048 Uiso 1 1 calc R U
H15B H 0.1396 0.5042 0.3658 0.048 Uiso 1 1 calc R U
C16 C 0.07581(8) 0.49436(9) 0.4350(3) 0.0507(6) Uani 1 1 d . .
H16A H 0.0461 0.4676 0.4673 0.076 Uiso 1 1 calc R U
H16B H 0.0690 0.5081 0.3599 0.076 Uiso 1 1 calc R U
H16C H 0.0904 0.5186 0.5020 0.076 Uiso 1 1 calc R U
C17 C 0.04405(7) 0.30520(8) 0.2548(2) 0.0429(5) Uani 1 1 d . .
H17 H 0.0356 0.3292 0.2490 0.052 Uiso 1 1 calc R U
C18 C 0.04672(7) 0.28345(8) 0.3678(2) 0.0417(5) Uani 1 1 d . .
H18 H 0.0404 0.2901 0.4518 0.050 Uiso 1 1 calc R U
C19 C 0.06033(8) 0.25013(8) 0.3353(2) 0.0451(6) Uani 1 1 d . .
H19 H 0.0652 0.2305 0.3937 0.054 Uiso 1 1 calc R U
C20 C 0.06551(8) 0.25069(8) 0.2017(2) 0.0476(6) Uani 1 1 d . .
H20 H 0.0739 0.2311 0.1539 0.057 Uiso 1 1 calc R U
C21 C 0.05615(8) 0.28528(9) 0.1508(2) 0.0471(6) Uani 1 1 d . .
H21 H 0.0577 0.2937 0.0630 0.056 Uiso 1 1 calc R U

loop_
_atom_site_aniso_label
_atom_site_aniso_U_11
_atom_site_aniso_U_22
_atom_site_aniso_U_33
_atom_site_aniso_U_23
_atom_site_aniso_U_13
_atom_site_aniso_U_12
Co1 0.02575(14) 0.02738(14) 0.02280(13) -0.00680(9) -0.00454(9) 0.01144(11)
S1 0.0282(2) 0.0255(2) 0.01882(19) -0.00364(16) -0.00126(16) 0.01248(18)
S2 0.0445(3) 0.0335(3) 0.0194(2) -0.00403(18) -0.00655(19) 0.0192(2)
O1 0.0405(8) 0.0376(8) 0.0382(8) 0.0032(6) 0.0096(6) 0.0152(7)
N1 0.0433(10) 0.0388(9) 0.0199(7) 0.0001(6) 0.0026(7) 0.0275(8)
N2 0.0432(10) 0.0337(9) 0.0236(7) -0.0021(6) -0.0039(7) 0.0247(8)
C1 0.0295(9) 0.0243(9) 0.0194(8) -0.0037(6) 0.0001(7) 0.0124(7)
C2 0.0307(9) 0.0294(9) 0.0211(8) -0.0030(7) 0.0007(7) 0.0154(8)
C3 0.0371(11) 0.0328(10) 0.0279(9) 0.0010(8) 0.0026(8) 0.0148(9)
C4 0.0386(12) 0.0351(12) 0.0424(12) -0.0022(9) 0.0028(10) 0.0084(10)
C5 0.0680(17) 0.0441(14) 0.0328(11) 0.0106(10) 0.0083(11) 0.0152(13)
C6 0.0327(10) 0.0306(10) 0.0212(8) -0.0019(7) -0.0007(7) 0.0176(8)
C7 0.0365(10) 0.0343(10) 0.0257(9) 0.0000(8) 0.0047(8) 0.0223(9)
C8 0.0370(10) 0.0364(10) 0.0241(9) -0.0054(7) 0.0000(7) 0.0260(9)
C9 0.0490(13) 0.0535(13) 0.0307(10) -0.0132(9) -0.0095(9) 0.0373(11)
C10 0.0488(14) 0.0564(15) 0.0472(13) -0.0244(11) -0.0148(11) 0.0344(12)
C11 0.0423(12) 0.0360(12) 0.0537(14) -0.0139(10) -0.0005(10) 0.0205(10)
C12 0.0435(12) 0.0364(11) 0.0380(11) -0.0028(9) 0.0019(9) 0.0249(10)
C13 0.0351(10) 0.0323(10) 0.0270(9) -0.0057(7) 0.0004(7) 0.0220(9)
C14 0.0625(15) 0.0538(14) 0.0233(9) 0.0060(9) 0.0047(9) 0.0407(12)
C15 0.0507(13) 0.0395(12) 0.0339(11) 0.0021(9) -0.0094(9) 0.0254(11)
C16 0.0392(13) 0.0439(13) 0.0706(17) 0.0068(12) -0.0085(12) 0.0220(11)
C17 0.0273(10) 0.0408(12) 0.0611(14) -0.0074(11) -0.0092(10) 0.0173(9)
C18 0.0283(10) 0.0428(12) 0.0402(12) -0.0082(10) 0.0024(9) 0.0073(9)
C19 0.0264(10) 0.0330(11) 0.0621(15) 0.0034(10) -0.0069(10) 0.0044(9)
C20 0.0293(11) 0.0377(12) 0.0651(15) -0.0276(11) -0.0093(10) 0.0087(9)
C21 0.0332(11) 0.0548(15) 0.0362(11) -0.0107(10) -0.0151(9) 0.0093(11)

loop_
_atom_type_symbol
_atom_type_description
_atom_type_scat_dispersion_real
_atom_type_scat_dispersion_imag
_atom_type_scat_source
C C 0.0033 0.0016 'International Tables Vol C Tables 4.2.6.8 and 6.1.1.4'
H H 0.0000 0.0000 'International Tables Vol C Tables 4.2.6.8 and 6.1.1.4'
N N 0.0061 0.0033 'International Tables Vol C Tables 4.2.6.8 and 6.1.1.4'
O O 0.0106 0.0060 'International Tables Vol C Tables 4.2.6.8 and 6.1.1.4'
S S 0.1246 0.1234 'International Tables Vol C Tables 4.2.6.8 and 6.1.1.4'
Co Co 0.3494 0.9721 'International Tables Vol C Tables 4.2.6.8 and 6.1.1.4'

loop_
_geom_angle_atom_site_label_1
_geom_angle_atom_site_label_2
_geom_angle_atom_site_label_3
_geom_angle
_geom_angle_site_symmetry_3
C21 Co1 C20 39.75(10) .
C21 Co1 C19 66.75(10) .
C20 Co1 C19 39.58(10) .
C21 Co1 C17 39.95(9) .
C20 Co1 C17 66.30(9) .
C19 Co1 C17 66.02(9) .
C21 Co1 C18 66.59(9) .
C20 Co1 C18 66.09(9) .
C19 Co1 C18 39.24(9) .
C17 Co1 C18 39.15(9) .
C21 Co1 S1 159.94(7) .
C20 Co1 S1 140.07(8) .
C19 Co1 S1 103.57(7) .
C17 Co1 S1 120.51(7) .
C18 Co1 S1 94.61(6) .
C21 Co1 S2 93.62(8) .
C20 Co1 S2 129.53(8) .
C19 Co1 S2 155.94(7) .
C17 Co1 S2 90.04(7) .
C18 Co1 S2 121.32(7) .
S1 Co1 S2 90.401(19) .
C21 Co1 S1 115.18(7) 16
C20 Co1 S1 95.68(7) 16
C19 Co1 S1 111.74(7) 16
C17 Co1 S1 154.95(7) 16
C18 Co1 S1 149.94(7) 16
S1 Co1 S1 84.522(18) 16
S2 Co1 S1 88.74(2) 16
C1 S1 Co1 100.64(6) .
C1 S1 Co1 111.33(6) 16
Co1 S1 Co1 95.478(18) 16
C2 S2 Co1 104.97(6) .
C7 N1 C8 120.78(16) .
C7 N1 C14 118.78(18) .
C8 N1 C14 119.95(16) .
C13 N2 C6 114.98(15) .
C13 N2 C15 121.51(17) .
C6 N2 C15 119.09(15) .
C2 C1 C6 112.22(15) .
C2 C1 S1 111.11(12) .
C6 C1 S1 108.74(12) .
C2 C1 H1 108.2 .
C6 C1 H1 108.2 .
S1 C1 H1 108.2 .
C3 C2 C1 124.89(17) .
C3 C2 S2 120.64(15) .
C1 C2 S2 114.43(13) .
C2 C3 C4 125.56(18) .
C2 C3 C5 121.31(19) .
C4 C3 C5 113.12(18) .
C3 C4 H4A 109.5 .
C3 C4 H4B 109.5 .
H4A C4 H4B 109.5 .
C3 C4 H4C 109.5 .
H4A C4 H4C 109.5 .
H4B C4 H4C 109.5 .
C3 C5 H5A 109.5 .
C3 C5 H5B 109.5 .
H5A C5 H5B 109.5 .
C3 C5 H5C 109.5 .
H5A C5 H5C 109.5 .
H5B C5 H5C 109.5 .
N2 C6 C7 106.91(14) .
N2 C6 C1 112.48(15) .
C7 C6 C1 111.78(15) .
N2 C6 H6 108.5 .
C7 C6 H6 108.5 .
C1 C6 H6 108.5 .
O1 C7 N1 123.18(18) .
O1 C7 C6 123.65(18) .
N1 C7 C6 113.16(17) .
C9 C8 C13 120.04(19) .
C9 C8 N1 120.88(18) .
C13 C8 N1 118.85(17) .
C10 C9 C8 120.8(2) .
C10 C9 H9 119.6 .
C8 C9 H9 119.6 .
C9 C10 C11 119.8(2) .
C9 C10 H10 120.1 .
C11 C10 H10 120.1 .
C10 C11 C12 120.0(2) .
C10 C11 H11 120.0 .
C12 C11 H11 120.0 .
C11 C12 C13 120.9(2) .
C11 C12 H12 119.5 .
C13 C12 H12 119.5 .
N2 C13 C12 123.99(18) .
N2 C13 C8 117.67(17) .
C12 C13 C8 118.34(18) .
N1 C14 H14A 109.5 .
N1 C14 H14B 109.5 .
H14A C14 H14B 109.5 .
N1 C14 H14C 109.5 .
H14A C14 H14C 109.5 .
H14B C14 H14C 109.5 .
N2 C15 C16 112.14(18) .
N2 C15 H15A 109.2 .
C16 C15 H15A 109.2 .
N2 C15 H15B 109.2 .
C16 C15 H15B 109.2 .
H15A C15 H15B 107.9 .
C15 C16 H16A 109.5 .
C15 C16 H16B 109.5 .
H16A C16 H16B 109.5 .
C15 C16 H16C 109.5 .
H16A C16 H16C 109.5 .
H16B C16 H16C 109.5 .
C18 C17 C21 108.3(2) .
C18 C17 Co1 70.83(12) .
C21 C17 Co1 69.41(12) .
C18 C17 H17 125.8 .
C21 C17 H17 125.8 .
Co1 C17 H17 125.5 .
C17 C18 C19 108.1(2) .
C17 C18 Co1 70.02(13) .
C19 C18 Co1 69.70(13) .
C17 C18 H18 126.0 .
C19 C18 H18 126.0 .
Co1 C18 H18 125.9 .
C18 C19 C20 108.2(2) .
C18 C19 Co1 71.06(13) .
C20 C19 Co1 70.09(13) .
C18 C19 H19 125.9 .
C20 C19 H19 125.9 .
Co1 C19 H19 124.6 .
C21 C20 C19 108.3(2) .
C21 C20 Co1 69.90(12) .
C19 C20 Co1 70.33(12) .
C21 C20 H20 125.9 .
C19 C20 H20 125.9 .
Co1 C20 H20 125.5 .
C20 C21 C17 107.1(2) .
C20 C21 Co1 70.35(12) .
C17 C21 Co1 70.64(12) .
C20 C21 H21 126.4 .
C17 C21 H21 126.4 .
Co1 C21 H21 124.2 .

loop_
_geom_bond_atom_site_label_1
_geom_bond_atom_site_label_2
_geom_bond_distance
_geom_bond_site_symmetry_2
Co1 C21 2.066(2) .
Co1 C20 2.072(2) .
Co1 C19 2.075(2) .
Co1 C17 2.082(2) .
Co1 C18 2.092(2) .
Co1 S1 2.2301(5) .
Co1 S2 2.2435(6) .
Co1 S1 2.2606(5) 16
S1 C1 1.8465(18) .
S1 Co1 2.2606(5) 16
S2 C2 1.7685(18) .
O1 C7 1.217(2) .
N1 C7 1.374(2) .
N1 C8 1.415(3) .
N1 C14 1.461(2) .
N2 C13 1.386(2) .
N2 C6 1.453(2) .
N2 C15 1.467(2) .
C1 C2 1.505(2) .
C1 C6 1.563(3) .
C1 H1 1.0000 .
C2 C3 1.344(3) .
C3 C4 1.502(3) .
C3 C5 1.517(3) .
C4 H4A 0.9800 .
C4 H4B 0.9800 .
C4 H4C 0.9800 .
C5 H5A 0.9800 .
C5 H5B 0.9800 .
C5 H5C 0.9800 .
C6 C7 1.529(3) .
C6 H6 1.0000 .
C8 C9 1.390(3) .
C8 C13 1.407(3) .
C9 C10 1.381(3) .
C9 H9 0.9500 .
C10 C11 1.382(3) .
C10 H10 0.9500 .
C11 C12 1.394(3) .
C11 H11 0.9500 .
C12 C13 1.393(3) .
C12 H12 0.9500 .
C14 H14A 0.9800 .
C14 H14B 0.9800 .
C14 H14C 0.9800 .
C15 C16 1.511(3) .
C15 H15A 0.9900 .
C15 H15B 0.9900 .
C16 H16A 0.9800 .
C16 H16B 0.9800 .
C16 H16C 0.9800 .
C17 C18 1.399(3) .
C17 C21 1.417(3) .
C17 H17 0.9500 .
C18 C19 1.399(3) .
C18 H18 0.9500 .
C19 C20 1.404(3) .
C19 H19 0.9500 .
C20 C21 1.406(4) .
C20 H20 0.9500 .
C21 H21 0.9500 .
